data_1507590
loop_
_publ_author_name
'Aizpurua, Jesus M.'
'Sagartzazu-Aizpurua, Maialen'
'Monasterio, Zaira'
'Azcune, Itxaso'
'Mendicute, Claudio'
'Miranda, Jose I.'
'Garc\'ia-Lecina, Eva'
'Altube, Ainhoa'
'Fratila, Raluca M.'

_publ_section_title
;
 Introducing Axial Chirality into Mesoionic 4,4'-Bis(1,2,3-triazole)
 Dicarbenes.
;
_journal_issue 7
_journal_name_full 'Organic letters'
_journal_page_first 1866
_journal_page_last 1868
_journal_paper_doi 10.1021/ol3004657
_journal_volume 14
_journal_year 2012
_chemical_compound_source 'synthesis as described'
_chemical_formula_moiety 'C36 H44 Cl2 N6 Rh2, C H2 Cl2'
_chemical_formula_sum 'C37 H46 Cl4 N6 Rh2'
_chemical_formula_weight 922.42
_chemical_name_systematic
;
 ?
;
_space_group_IT_number 2
_symmetry_cell_setting triclinic
_symmetry_Int_Tables_number 2
_symmetry_space_group_name_Hall '-P 1'
_symmetry_space_group_name_H-M 'P -1'
_atom_sites_solution_hydrogens difmap
_atom_sites_solution_primary direct
_atom_sites_solution_secondary difmap
_audit_creation_date 2011-04-19T20:52:39-00:00
_audit_creation_method 'WinGX routine CIF_UPDATE'
_cell_angle_alpha 80.240(4)
_cell_angle_beta 79.998(2)
_cell_angle_gamma 65.672(2)
_cell_formula_units_Z 2
_cell_length_a 11.2161(2)
_cell_length_b 11.3765(2)
_cell_length_c 16.4230(4)
_cell_measurement_reflns_used 23730
_cell_measurement_temperature 100(2)
_cell_measurement_theta_max 32.6031
_cell_measurement_theta_min 1.9724
_cell_measurement_wavelength 0.71073
_cell_volume 1869.23(7)
_computing_cell_refinement 'CrysAlis Pro (Oxford Diffraction Ltd., 2010)'
_computing_data_collection 'CrysAlis Pro (Oxford Diffraction Ltd., 2010)'
_computing_data_reduction 'CrysAlis Pro (Oxford Diffraction Ltd., 2010)'
_computing_molecular_graphics 'Diamond v.3.2f (Crystal Impact GbR, 2010)'
_computing_publication_material 'WinGX publication routines (Farrugia, 1999)'
_computing_structure_refinement 'SHELXL-97 (Sheldrick, 2008)'
_computing_structure_solution 'Superflip (Palatinus & Chapuis, 2007)'
_diffrn_ambient_temperature 100(1)
_diffrn_detector 'CCD plate'
_diffrn_detector_area_resol_mean 8.3504
_diffrn_detector_type 'Sapphire2 (large Be window)'
_diffrn_measured_fraction_theta_full 1
_diffrn_measured_fraction_theta_max 1
_diffrn_measurement_details
;
  1 omega  -64.00   67.00   1.0000    7.0000
omega____ theta____ kappa____ phi______ frames
    -       30.9291  -77.0000 -150.0000 131

  2 omega  -66.00  -39.00   1.0000    7.0000
omega____ theta____ kappa____ phi______ frames
    -       30.9291  -77.0000  120.0000 27

  3 omega    8.00   64.00   1.0000    7.0000
omega____ theta____ kappa____ phi______ frames
    -       30.9291  -77.0000  120.0000 56

  4 omega  -61.00    6.00   1.0000    7.0000
omega____ theta____ kappa____ phi______ frames
    -       30.9291  -77.0000  150.0000 67

  5 omega -112.00  -67.00   1.0000    7.0000
omega____ theta____ kappa____ phi______ frames
    -      -29.9916  -77.0000 -180.0000 45

  6 omega -122.00  -91.00   1.0000    7.0000
omega____ theta____ kappa____ phi______ frames
    -      -29.9916  -77.0000  -90.0000 31

  7 omega   -1.00   59.00   1.0000    7.0000
omega____ theta____ kappa____ phi______ frames
    -       30.9291  -77.0000  -60.0000 60

  8 omega  -67.00  -34.00   1.0000    7.0000
omega____ theta____ kappa____ phi______ frames
    -       30.9291  -77.0000  -60.0000 33

  9 omega   -6.00   74.00   1.0000    7.0000
omega____ theta____ kappa____ phi______ frames
    -       30.9291  -95.0000   50.0000 80

 10 omega -117.00   10.00   1.0000    7.0000
omega____ theta____ kappa____ phi______ frames
    -      -29.9916  -77.0000 -150.0000 127

 11 omega  -92.00    7.00   1.0000    7.0000
omega____ theta____ kappa____ phi______ frames
    -      -29.9916  -42.0000   36.0000 99

 12 omega -126.00  -76.00   1.0000    7.0000
omega____ theta____ kappa____ phi______ frames
    -      -29.9916  -77.0000  120.0000 50

 13 omega  -38.00   -6.00   1.0000    7.0000
omega____ theta____ kappa____ phi______ frames
    -      -29.9916  -77.0000  120.0000 32

 14 omega  -76.00   10.00   1.0000    7.0000
omega____ theta____ kappa____ phi______ frames
    -      -29.9916  -77.0000  -30.0000 86

 15 omega   87.00  129.00   1.0000    7.0000
omega____ theta____ kappa____ phi______ frames
    -       30.9291   77.0000 -120.0000 42

 16 omega   36.00   65.00   1.0000    7.0000
omega____ theta____ kappa____ phi______ frames
    -       30.9291   77.0000 -120.0000 29

;
_diffrn_measurement_device '\k-geometry diffractometer'
_diffrn_measurement_device_type 'Oxford Diffraction Xcalibur 2'
_diffrn_measurement_method '\w scans'
_diffrn_orient_matrix_UB_11 0.0041576
_diffrn_orient_matrix_UB_12 0.0152648
_diffrn_orient_matrix_UB_13 0.0392585
_diffrn_orient_matrix_UB_21 -0.0147133
_diffrn_orient_matrix_UB_22 -0.0536649
_diffrn_orient_matrix_UB_23 0.0198537
_diffrn_orient_matrix_UB_31 0.0681774
_diffrn_orient_matrix_UB_32 -0.040316
_diffrn_orient_matrix_UB_33 -0.0033378
_diffrn_radiation_collimation '0.5 mm'
_diffrn_radiation_monochromator graphite
_diffrn_radiation_probe x-ray
_diffrn_radiation_source 'Enhance (Mo) X-ray Source, sealed tube'
_diffrn_radiation_type MoK\a
_diffrn_radiation_wavelength 0.71073
_diffrn_reflns_av_R_equivalents 0.0331
_diffrn_reflns_av_unetI/netI 0.0323
_diffrn_reflns_limit_h_max 16
_diffrn_reflns_limit_h_min -16
_diffrn_reflns_limit_k_max 16
_diffrn_reflns_limit_k_min -16
_diffrn_reflns_limit_l_max 23
_diffrn_reflns_limit_l_min -23
_diffrn_reflns_number 41426
_diffrn_reflns_theta_full 30.5
_diffrn_reflns_theta_max 30.5
_diffrn_reflns_theta_min 1.98
_diffrn_source_current 40
_diffrn_source_power 2.00
_diffrn_source_voltage 50
_exptl_absorpt_coefficient_mu 1.205
_exptl_absorpt_correction_T_max 0.811
_exptl_absorpt_correction_T_min 0.747
_exptl_absorpt_correction_type analytical
_exptl_absorpt_process_details
;
        CrysAlisPro, Oxford Diffraction Ltd.,
        Version 1.171.33.66 (release 28-04-2010 CrysAlis171 .NET)
        (compiled Apr 28 2010,14:27:37)
Analytical numeric absorption correction using a multifaceted crystal
                        model based on expressions derived by R.C. Clark & J.S.
        (Clark, R. C. & Reid, J. S. (1995). Acta Cryst. A51, 887-897)
;
_exptl_crystal_colour Yellow
_exptl_crystal_density_diffrn 1.639
_exptl_crystal_density_method 'not measured'
_exptl_crystal_description Prism
_exptl_crystal_F_000 936
_exptl_crystal_size_max 0.32
_exptl_crystal_size_mid 0.242
_exptl_crystal_size_min 0.227
_refine_diff_density_max 0.833
_refine_diff_density_min -0.666
_refine_diff_density_rms 0.106
_refine_ls_extinction_method none
_refine_ls_goodness_of_fit_ref 1.041
_refine_ls_hydrogen_treatment constr
_refine_ls_matrix_type full
_refine_ls_number_parameters 481
_refine_ls_number_reflns 11403
_refine_ls_number_restraints 130
_refine_ls_restrained_S_all 1.039
_refine_ls_R_factor_all 0.0346
_refine_ls_R_factor_gt 0.0261
_refine_ls_shift/su_max 0.002
_refine_ls_shift/su_mean 0
_refine_ls_structure_factor_coef Fsqd
_refine_ls_weighting_details 'calc w=1/[\s^2^(Fo^2^)+(0.0400P)^2^P] where P=(Fo^2^+2Fc^2^)/3'
_refine_ls_weighting_scheme calc
_refine_ls_wR_factor_gt 0.0666
_refine_ls_wR_factor_ref 0.069
_reflns_number_gt 9515
_reflns_number_total 11403
_reflns_threshold_expression >2\s(I)
_cod_data_source_file ol3004657_si_001.cif
_cod_data_source_block 3a
_cod_database_code 1507590

loop_
_symmetry_equiv_pos_as_xyz
'x, y, z'
'-x, -y, -z'

loop_
_atom_site_label
_atom_site_type_symbol
_atom_site_fract_x
_atom_site_fract_y
_atom_site_fract_z
_atom_site_U_iso_or_equiv
_atom_site_adp_type
_atom_site_occupancy
_atom_site_symmetry_multiplicity
_atom_site_calc_flag
_atom_site_refinement_flags
_atom_site_disorder_assembly
_atom_site_disorder_group
Rh1 Rh 0.707523(13) 0.195422(12) 0.220695(8) 0.01083(4) Uani 1 1 d . C .
Rh2 Rh 0.966330(12) 0.522363(12) 0.309708(8) 0.01050(4) Uani 1 1 d . . .
Cl1 Cl 0.57132(5) 0.10478(5) 0.31130(3) 0.02040(9) Uani 1 1 d . . .
Cl2 Cl 0.87018(4) 0.68015(4) 0.40592(3) 0.01594(8) Uani 1 1 d . . .
C1 C 0.77873(16) 0.21524(15) 0.32197(10) 0.0107(3) Uani 1 1 d . . .
C2 C 0.76860(16) 0.32444(16) 0.35533(10) 0.0108(3) Uani 1 1 d . . .
C3 C 0.71690(16) 0.46037(15) 0.32170(10) 0.0114(3) Uani 1 1 d . . .
C4 C 0.78157(17) 0.54472(15) 0.29747(10) 0.0117(3) Uani 1 1 d . . .
N1 N 0.84487(14) 0.11753(13) 0.37968(9) 0.0115(3) Uani 1 1 d . . .
N2 N 0.87642(15) 0.15595(14) 0.44226(9) 0.0131(3) Uani 1 1 d . . .
N3 N 0.82802(14) 0.28331(13) 0.42674(9) 0.0115(3) Uani 1 1 d . . .
N4 N 0.68256(15) 0.65389(13) 0.26592(9) 0.0134(3) Uani 1 1 d . . .
N5 N 0.56793(15) 0.64380(14) 0.26747(10) 0.0158(3) Uani 1 1 d . . .
N6 N 0.59053(14) 0.52493(14) 0.30228(9) 0.0139(3) Uani 1 1 d . . .
C5 C 0.86568(19) 0.21048(19) 0.13367(11) 0.0183(4) Uani 1 1 d DU . .
H5 H 0.9205 0.1624 0.176 0.022 Uiso 1 1 calc R A 1
C6 C 0.7692(2) 0.33494(18) 0.14510(12) 0.0203(4) Uani 1 1 d DU C .
H6 H 0.7684 0.3684 0.1945 0.024 Uiso 1 1 calc R B 1
C7 C 0.6656(4) 0.4234(4) 0.0886(3) 0.0254(9) Uani 0.782(9) 1 d PDU C 1
H7A H 0.7082 0.462 0.04 0.031 Uiso 0.782(9) 1 calc PR C 1
H7B H 0.5994 0.4951 0.1193 0.031 Uiso 0.782(9) 1 calc PR C 1
C8 C 0.5959(5) 0.3506(4) 0.0582(3) 0.0295(9) Uani 0.782(9) 1 d PDU C 1
H8A H 0.5072 0.4129 0.0451 0.035 Uiso 0.782(9) 1 calc PR C 1
H8B H 0.6463 0.3139 0.0062 0.035 Uiso 0.782(9) 1 calc PR C 1
C8B C 0.5594(12) 0.3774(11) 0.0800(9) 0.021(2) Uani 0.218(9) 1 d PDU C 2
H8C H 0.4925 0.4425 0.115 0.025 Uiso 0.218(9) 1 calc PR C 2
H8D H 0.527 0.39 0.0255 0.025 Uiso 0.218(9) 1 calc PR C 2
C7B C 0.6907(12) 0.3944(14) 0.0678(8) 0.026(3) Uani 0.218(9) 1 d PDU C 2
H7C H 0.6728 0.4881 0.0568 0.031 Uiso 0.218(9) 1 calc PR C 2
H7D H 0.7456 0.3523 0.0184 0.031 Uiso 0.218(9) 1 calc PR C 2
C9 C 0.5821(2) 0.24154(19) 0.12177(13) 0.0231(4) Uani 1 1 d DU . .
H9 H 0.5096 0.2596 0.1642 0.028 Uiso 1 1 calc R C 1
C10 C 0.6746(2) 0.11718(19) 0.11771(12) 0.0200(4) Uani 1 1 d DU C .
H10 H 0.6557 0.0526 0.1558 0.024 Uiso 1 1 calc R D 1
C11 C 0.8025(4) 0.0686(4) 0.0612(2) 0.0220(7) Uani 0.782(9) 1 d PDU C 1
H11A H 0.7829 0.0663 0.0052 0.026 Uiso 0.782(9) 1 calc PR C 1
H11B H 0.8567 -0.0212 0.0827 0.026 Uiso 0.782(9) 1 calc PR C 1
C12 C 0.8824(4) 0.1528(4) 0.0537(2) 0.0228(8) Uani 0.782(9) 1 d PDU C 1
H12A H 0.9768 0.0992 0.0391 0.027 Uiso 0.782(9) 1 calc PR C 1
H12B H 0.8537 0.2238 0.0082 0.027 Uiso 0.782(9) 1 calc PR C 1
C11B C 0.7741(11) 0.1106(14) 0.0403(7) 0.018(2) Uani 0.218(9) 1 d PDU C 2
H11C H 0.7351 0.1842 -0.0019 0.021 Uiso 0.218(9) 1 calc PR C 2
H11D H 0.7988 0.0287 0.0158 0.021 Uiso 0.218(9) 1 calc PR C 2
C12B C 0.8965(14) 0.1167(13) 0.0664(8) 0.020(3) Uani 0.218(9) 1 d PDU C 2
H12C H 0.946 0.1445 0.0164 0.024 Uiso 0.218(9) 1 calc PR C 2
H12D H 0.9543 0.0283 0.0881 0.024 Uiso 0.218(9) 1 calc PR C 2
C13 C 1.05586(18) 0.34450(16) 0.25536(11) 0.0151(3) Uani 1 1 d . . .
H13 H 0.9786 0.3299 0.278 0.018 Uiso 1 1 calc R . .
C14 C 1.04348(18) 0.44896(17) 0.19334(11) 0.0152(3) Uani 1 1 d . . .
H14 H 0.959 0.4972 0.1752 0.018 Uiso 1 1 calc R . .
C15 C 1.15397(19) 0.49100(19) 0.15303(12) 0.0189(4) Uani 1 1 d . . .
H15A H 1.1155 0.5791 0.1233 0.023 Uiso 1 1 calc R . .
H15B H 1.2101 0.4314 0.1114 0.023 Uiso 1 1 calc R . .
C16 C 1.24026(19) 0.49237(19) 0.21581(12) 0.0202(4) Uani 1 1 d . . .
H16A H 1.3112 0.405 0.2242 0.024 Uiso 1 1 calc R . .
H16B H 1.2822 0.5542 0.1926 0.024 Uiso 1 1 calc R . .
C17 C 1.16257(17) 0.53058(18) 0.29909(12) 0.0171(4) Uani 1 1 d . . .
H17 H 1.1184 0.6203 0.3057 0.021 Uiso 1 1 calc R . .
C18 C 1.15251(17) 0.44257(18) 0.36548(12) 0.0170(3) Uani 1 1 d . . .
H18 H 1.1056 0.4762 0.416 0.02 Uiso 1 1 calc R . .
C19 C 1.20964(19) 0.29694(18) 0.36515(12) 0.0202(4) Uani 1 1 d . . .
H19A H 1.1709 0.2585 0.4158 0.024 Uiso 1 1 calc R . .
H19B H 1.3058 0.2632 0.3676 0.024 Uiso 1 1 calc R . .
C20 C 1.18541(19) 0.25270(18) 0.28888(12) 0.0194(4) Uani 1 1 d . . .
H20A H 1.2591 0.2465 0.2445 0.023 Uiso 1 1 calc R . .
H20B H 1.1844 0.165 0.3038 0.023 Uiso 1 1 calc R . .
C21 C 0.88919(18) -0.02325(15) 0.37771(11) 0.0137(3) Uani 1 1 d . . .
H21A H 0.8175 -0.0418 0.3626 0.016 Uiso 1 1 calc R . .
H21B H 0.9098 -0.0687 0.4337 0.016 Uiso 1 1 calc R . .
C22 C 1.00974(18) -0.07342(16) 0.31554(11) 0.0134(3) Uani 1 1 d . . .
C23 C 1.13207(19) -0.08832(17) 0.33298(12) 0.0187(4) Uani 1 1 d . . .
H23 H 1.1404 -0.0669 0.3846 0.022 Uiso 1 1 calc R . .
C24 C 1.2424(2) -0.1342(2) 0.27558(13) 0.0253(4) Uani 1 1 d . . .
H24 H 1.326 -0.1446 0.288 0.03 Uiso 1 1 calc R . .
C25 C 1.2306(2) -0.1649(2) 0.20000(14) 0.0278(5) Uani 1 1 d . . .
H25 H 1.306 -0.1961 0.1605 0.033 Uiso 1 1 calc R . .
C26 C 1.1093(2) -0.1500(2) 0.18250(13) 0.0271(4) Uani 1 1 d . . .
H26 H 1.1013 -0.1711 0.1307 0.033 Uiso 1 1 calc R . .
C27 C 0.9985(2) -0.10461(18) 0.23960(12) 0.0198(4) Uani 1 1 d . . .
H27 H 0.9151 -0.0948 0.227 0.024 Uiso 1 1 calc R . .
C28 C 0.69162(19) 0.77724(16) 0.22728(11) 0.0175(4) Uani 1 1 d . . .
H28A H 0.769 0.7837 0.2442 0.021 Uiso 1 1 calc R . .
H28B H 0.6119 0.8508 0.247 0.021 Uiso 1 1 calc R . .
C29 C 0.7043(2) 0.78552(17) 0.13370(12) 0.0187(4) Uani 1 1 d . . .
C30 C 0.8268(2) 0.7430(2) 0.08805(15) 0.0319(5) Uani 1 1 d . . .
H30 H 0.9035 0.7103 0.1158 0.038 Uiso 1 1 calc R . .
C31 C 0.8394(4) 0.7474(3) 0.00247(17) 0.0525(8) Uani 1 1 d . . .
H31 H 0.9245 0.7167 -0.0281 0.063 Uiso 1 1 calc R . .
C32 C 0.7297(5) 0.7958(3) -0.03813(17) 0.0666(12) Uani 1 1 d . . .
H32 H 0.7383 0.8003 -0.097 0.08 Uiso 1 1 calc R . .
C33 C 0.6056(4) 0.8383(3) 0.00669(18) 0.0562(10) Uani 1 1 d . . .
H33 H 0.5293 0.8709 -0.0215 0.067 Uiso 1 1 calc R . .
C34 C 0.5928(3) 0.8335(2) 0.09258(15) 0.0315(5) Uani 1 1 d . . .
H34 H 0.5077 0.863 0.1232 0.038 Uiso 1 1 calc R . .
C35 C 0.8381(2) 0.35958(17) 0.48669(11) 0.0172(4) Uani 1 1 d . . .
H35A H 0.7981 0.3371 0.5418 0.026 Uiso 1 1 calc R . .
H35B H 0.7918 0.4522 0.4693 0.026 Uiso 1 1 calc R . .
H35C H 0.931 0.3404 0.4891 0.026 Uiso 1 1 calc R . .
C36 C 0.48271(18) 0.48019(18) 0.31659(13) 0.0204(4) Uani 1 1 d . . .
H36A H 0.4004 0.5534 0.3043 0.031 Uiso 1 1 calc R . .
H36B H 0.4736 0.4441 0.3748 0.031 Uiso 1 1 calc R . .
H36C H 0.5019 0.4131 0.2802 0.031 Uiso 1 1 calc R . .
C37 C 0.4912(2) 0.1732(2) 0.52320(14) 0.0272(4) Uani 1 1 d . . .
H37A H 0.4118 0.1709 0.5596 0.033 Uiso 1 1 calc R . .
H37B H 0.4795 0.1706 0.4652 0.033 Uiso 1 1 calc R . .
Cl3 Cl 0.63053(6) 0.03753(6) 0.55287(4) 0.03384(13) Uani 1 1 d . . .
Cl4 Cl 0.50883(6) 0.32026(6) 0.53072(4) 0.03616(13) Uani 1 1 d . . .

loop_
_atom_site_aniso_label
_atom_site_aniso_U_11
_atom_site_aniso_U_22
_atom_site_aniso_U_33
_atom_site_aniso_U_23
_atom_site_aniso_U_13
_atom_site_aniso_U_12
Rh1 0.01115(7) 0.01073(6) 0.01110(7) -0.00264(4) -0.00174(5) -0.00407(5)
Rh2 0.00898(6) 0.00992(6) 0.01324(7) -0.00260(5) -0.00226(5) -0.00346(5)
Cl1 0.0180(2) 0.0254(2) 0.0215(2) -0.00573(17) 0.00256(18) -0.01300(18)
Cl2 0.0158(2) 0.01393(18) 0.0187(2) -0.00555(15) -0.00195(16) -0.00504(16)
C1 0.0093(7) 0.0111(7) 0.0117(7) -0.0010(6) -0.0002(6) -0.0044(6)
C2 0.0083(7) 0.0123(7) 0.0121(7) -0.0016(6) -0.0014(6) -0.0042(6)
C3 0.0090(7) 0.0109(7) 0.0136(8) -0.0026(6) -0.0022(6) -0.0023(6)
C4 0.0122(8) 0.0101(7) 0.0126(7) -0.0031(6) -0.0016(6) -0.0034(6)
N1 0.0130(7) 0.0106(6) 0.0114(6) -0.0017(5) -0.0005(5) -0.0053(5)
N2 0.0150(7) 0.0117(7) 0.0125(7) -0.0014(5) -0.0020(6) -0.0050(6)
N3 0.0123(7) 0.0111(6) 0.0115(6) -0.0014(5) -0.0022(5) -0.0046(5)
N4 0.0128(7) 0.0099(6) 0.0175(7) -0.0009(5) -0.0042(6) -0.0036(5)
N5 0.0127(7) 0.0120(7) 0.0222(8) -0.0005(6) -0.0057(6) -0.0035(6)
N6 0.0103(7) 0.0126(7) 0.0184(7) -0.0018(5) -0.0037(6) -0.0033(5)
C5 0.0218(9) 0.0242(9) 0.0117(8) -0.0025(7) 0.0009(7) -0.0129(8)
C6 0.0265(10) 0.0221(9) 0.0148(8) 0.0042(7) -0.0053(7) -0.0132(8)
C7 0.038(2) 0.0164(17) 0.0228(18) 0.0034(12) -0.0117(15) -0.0101(14)
C8 0.041(2) 0.0216(16) 0.0267(19) 0.0020(13) -0.0199(16) -0.0086(16)
C8B 0.021(5) 0.017(4) 0.022(5) 0.001(4) -0.008(4) -0.003(4)
C7B 0.029(5) 0.011(5) 0.022(5) 0.005(4) 0.000(4) 0.005(4)
C9 0.0273(10) 0.0229(9) 0.0221(10) -0.0006(7) -0.0144(8) -0.0090(8)
C10 0.0252(10) 0.0245(9) 0.0169(9) -0.0077(7) -0.0029(7) -0.0141(8)
C11 0.0293(16) 0.0228(16) 0.0157(14) -0.0063(12) -0.0020(12) -0.0108(13)
C12 0.0271(18) 0.0305(19) 0.0124(15) -0.0078(14) 0.0046(12) -0.0136(16)
C11B 0.020(3) 0.021(4) 0.011(3) -0.007(3) -0.001(3) -0.006(3)
C12B 0.021(4) 0.026(4) 0.007(4) 0.001(3) -0.002(3) -0.004(3)
C13 0.0135(8) 0.0142(8) 0.0176(8) -0.0060(6) -0.0005(7) -0.0043(7)
C14 0.0116(8) 0.0156(8) 0.0183(9) -0.0051(6) -0.0013(7) -0.0042(6)
C15 0.0162(9) 0.0234(9) 0.0179(9) -0.0040(7) 0.0006(7) -0.0089(7)
C16 0.0139(9) 0.0242(9) 0.0247(10) -0.0054(7) -0.0003(8) -0.0092(7)
C17 0.0104(8) 0.0199(9) 0.0237(9) -0.0074(7) -0.0030(7) -0.0062(7)
C18 0.0100(8) 0.0197(9) 0.0211(9) -0.0060(7) -0.0050(7) -0.0031(7)
C19 0.0147(9) 0.0182(9) 0.0222(9) -0.0023(7) -0.0065(7) 0.0006(7)
C20 0.0147(9) 0.0152(8) 0.0255(10) -0.0047(7) -0.0037(8) -0.0016(7)
C21 0.0171(8) 0.0081(7) 0.0150(8) -0.0007(6) -0.0007(7) -0.0048(6)
C22 0.0167(8) 0.0088(7) 0.0126(8) -0.0003(6) -0.0003(7) -0.0040(6)
C23 0.0172(9) 0.0179(9) 0.0201(9) -0.0040(7) -0.0038(7) -0.0046(7)
C24 0.0170(9) 0.0243(10) 0.0311(11) -0.0064(8) 0.0001(8) -0.0045(8)
C25 0.0272(11) 0.0255(10) 0.0278(11) -0.0108(8) 0.0110(9) -0.0101(9)
C26 0.0363(12) 0.0296(11) 0.0180(9) -0.0099(8) 0.0057(9) -0.0164(10)
C27 0.0222(10) 0.0200(9) 0.0199(9) -0.0044(7) -0.0020(8) -0.0103(8)
C28 0.0226(9) 0.0089(7) 0.0220(9) 0.0012(6) -0.0077(8) -0.0063(7)
C29 0.0260(10) 0.0113(8) 0.0219(9) 0.0013(7) -0.0066(8) -0.0101(7)
C30 0.0366(13) 0.0210(10) 0.0375(13) -0.0020(9) 0.0041(10) -0.0143(9)
C31 0.089(2) 0.0342(14) 0.0376(15) -0.0130(11) 0.0237(16) -0.0363(16)
C32 0.152(4) 0.0414(16) 0.0223(13) -0.0031(11) -0.0087(19) -0.055(2)
C33 0.109(3) 0.0366(14) 0.0416(16) 0.0104(12) -0.0524(19) -0.0362(17)
C34 0.0420(14) 0.0252(11) 0.0347(12) 0.0040(9) -0.0210(11) -0.0168(10)
C35 0.0230(9) 0.0158(8) 0.0166(8) -0.0042(6) -0.0051(7) -0.0092(7)
C36 0.0118(8) 0.0193(9) 0.0320(11) -0.0011(7) -0.0050(8) -0.0077(7)
C37 0.0223(10) 0.0322(11) 0.0286(11) -0.0103(9) -0.0044(9) -0.0088(9)
Cl3 0.0288(3) 0.0344(3) 0.0398(3) 0.0097(2) -0.0100(2) -0.0169(2)
Cl4 0.0435(3) 0.0331(3) 0.0316(3) -0.0128(2) 0.0040(3) -0.0147(3)

loop_
_atom_type_symbol
_atom_type_description
_atom_type_scat_dispersion_real
_atom_type_scat_dispersion_imag
_atom_type_scat_source
C C 0.0033 0.0016 'International Tables Vol C Tables 4.2.6.8 and 6.1.1.4'
H H 0 0 'International Tables Vol C Tables 4.2.6.8 and 6.1.1.4'
N N 0.0061 0.0033 'International Tables Vol C Tables 4.2.6.8 and 6.1.1.4'
Cl Cl 0.1484 0.1585 'International Tables Vol C Tables 4.2.6.8 and 6.1.1.4'
Rh Rh -1.1178 0.9187 'International Tables Vol C Tables 4.2.6.8 and 6.1.1.4'

loop_
_exptl_crystal_face_index_h
_exptl_crystal_face_index_k
_exptl_crystal_face_index_l
_exptl_crystal_face_perp_dist
0 0 1 0.1466
0 0 -1 0.08
-8 -16 -1 0.1167
14 0 1 0.1282
-15 -2 -2 0.1032
-16 -9 -4 0.085
-3 13 5 0.1548
12 14 7 0.135
0 14 -3 0.1406

loop_
_geom_angle_atom_site_label_1
_geom_angle_atom_site_label_2
_geom_angle_atom_site_label_3
_geom_angle
C1 Rh1 C6 91.86(7)
C1 Rh1 C5 95.19(7)
C6 Rh1 C5 38.65(7)
C1 Rh1 C10 163.38(7)
C6 Rh1 C10 95.63(7)
C5 Rh1 C10 81.69(7)
C1 Rh1 C9 160.01(7)
C6 Rh1 C9 81.72(7)
C5 Rh1 C9 91.54(8)
C10 Rh1 C9 36.53(7)
C1 Rh1 Cl1 89.14(5)
C6 Rh1 Cl1 160.10(6)
C5 Rh1 Cl1 160.82(5)
C10 Rh1 Cl1 88.83(5)
C9 Rh1 Cl1 90.65(6)
C4 Rh2 C14 92.87(7)
C4 Rh2 C13 93.55(7)
C14 Rh2 C13 38.66(7)
C4 Rh2 C18 156.42(7)
C14 Rh2 C18 97.64(7)
C13 Rh2 C18 81.91(7)
C4 Rh2 C17 167.38(7)
C14 Rh2 C17 81.73(7)
C13 Rh2 C17 89.33(7)
C18 Rh2 C17 36.20(7)
C4 Rh2 Cl2 87.57(5)
C14 Rh2 Cl2 157.66(5)
C13 Rh2 Cl2 163.62(5)
C18 Rh2 Cl2 90.54(5)
C17 Rh2 Cl2 93.12(5)
N1 C1 C2 100.98(14)
N1 C1 Rh1 126.88(12)
C2 C1 Rh1 132.01(12)
N3 C2 C1 108.09(14)
N3 C2 C3 121.97(14)
C1 C2 C3 129.74(15)
N6 C3 C4 107.71(14)
N6 C3 C2 122.59(15)
C4 C3 C2 129.53(15)
N4 C4 C3 101.06(14)
N4 C4 Rh2 127.83(12)
C3 C4 Rh2 131.03(12)
N2 N1 C1 115.50(13)
N2 N1 C21 117.14(13)
C1 N1 C21 127.30(14)
N3 N2 N1 103.62(13)
N2 N3 C2 111.80(14)
N2 N3 C35 118.66(14)
C2 N3 C35 129.47(14)
N5 N4 C4 115.65(14)
N5 N4 C28 117.10(14)
C4 N4 C28 127.17(15)
N6 N5 N4 103.36(13)
N5 N6 C3 112.21(14)
N5 N6 C36 118.70(14)
C3 N6 C36 129.08(14)
C6 C5 C12 119.9(2)
C6 C5 C12B 133.0(5)
C6 C5 Rh1 70.42(11)
C12 C5 Rh1 113.84(18)
C12B C5 Rh1 108.5(6)
C6 C5 H5 120
C12 C5 H5 120
C12B C5 H5 106.4
Rh1 C5 H5 86
C5 C6 C7 128.4(2)
C5 C6 C7B 110.9(6)
C5 C6 Rh1 70.92(10)
C7 C6 Rh1 110.92(19)
C7B C6 Rh1 111.4(6)
C5 C6 H6 115.8
C7 C6 H6 115.8
C7B C6 H6 133.1
Rh1 C6 H6 88
C6 C7 C8 112.2(3)
C6 C7 H7A 109.2
C8 C7 H7A 109.2
C6 C7 H7B 109.2
C8 C7 H7B 109.2
H7A C7 H7B 107.9
C9 C8 C7 112.9(3)
C9 C8 H8A 109
C7 C8 H8A 109
C9 C8 H8B 109
C7 C8 H8B 109
H8A C8 H8B 107.8
C9 C8B C7B 108.4(10)
C9 C8B H8C 110
C7B C8B H8C 110
C9 C8B H8D 110
C7B C8B H8D 110
H8C C8B H8D 108.4
C8B C7B C6 112.7(10)
C8B C7B H7C 109
C6 C7B H7C 109
C8B C7B H7D 109
C6 C7B H7D 109
H7C C7B H7D 107.8
C10 C9 C8B 139.0(6)
C10 C9 C8 119.8(3)
C10 C9 Rh1 71.70(11)
C8B C9 Rh1 109.1(6)
C8 C9 Rh1 111.51(18)
C10 C9 H9 120.1
C8B C9 H9 100.7
C8 C9 H9 120.1
Rh1 C9 H9 87
C9 C10 C11 129.0(2)
C9 C10 C11B 110.4(6)
C9 C10 Rh1 71.77(11)
C11 C10 Rh1 108.12(16)
C11B C10 Rh1 114.3(4)
C9 C10 H10 115.5
C11 C10 H10 115.5
C11B C10 H10 132.9
Rh1 C10 H10 90.1
C10 C11 C12 113.3(3)
C10 C11 H11A 108.9
C12 C11 H11A 108.9
C10 C11 H11B 108.9
C12 C11 H11B 108.9
H11A C11 H11B 107.7
C5 C12 C11 112.1(3)
C5 C12 H12A 109.2
C11 C12 H12A 109.2
C5 C12 H12B 109.2
C11 C12 H12B 109.2
H12A C12 H12B 107.9
C10 C11B C12B 108.1(9)
C10 C11B H11C 110.1
C12B C11B H11C 110.1
C10 C11B H11D 110.1
C12B C11B H11D 110.1
H11C C11B H11D 108.4
C11B C12B C5 114.5(10)
C11B C12B H12C 108.6
C5 C12B H12C 108.6
C11B C12B H12D 108.6
C5 C12B H12D 108.6
H12C C12B H12D 107.6
C14 C13 C20 124.35(16)
C14 C13 Rh2 70.15(10)
C20 C13 Rh2 113.13(12)
C14 C13 H13 117.8
C20 C13 H13 117.8
Rh2 C13 H13 86.7
C13 C14 C15 125.32(16)
C13 C14 Rh2 71.18(10)
C15 C14 Rh2 110.27(12)
C13 C14 H14 117.3
C15 C14 H14 117.3
Rh2 C14 H14 88.5
C14 C15 C16 113.12(15)
C14 C15 H15A 109
C16 C15 H15A 109
C14 C15 H15B 109
C16 C15 H15B 109
H15A C15 H15B 107.8
C17 C16 C15 112.59(15)
C17 C16 H16A 109.1
C15 C16 H16A 109.1
C17 C16 H16B 109.1
C15 C16 H16B 109.1
H16A C16 H16B 107.8
C18 C17 C16 123.58(17)
C18 C17 Rh2 71.27(10)
C16 C17 Rh2 110.89(12)
C18 C17 H17 118.2
C16 C17 H17 118.2
Rh2 C17 H17 87.9
C17 C18 C19 125.67(17)
C17 C18 Rh2 72.53(10)
C19 C18 Rh2 107.78(12)
C17 C18 H18 117.2
C19 C18 H18 117.2
Rh2 C18 H18 89.7
C18 C19 C20 113.78(15)
C18 C19 H19A 108.8
C20 C19 H19A 108.8
C18 C19 H19B 108.8
C20 C19 H19B 108.8
H19A C19 H19B 107.7
C13 C20 C19 112.91(15)
C13 C20 H20A 109
C19 C20 H20A 109
C13 C20 H20B 109
C19 C20 H20B 109
H20A C20 H20B 107.8
N1 C21 C22 110.95(13)
N1 C21 H21A 109.4
C22 C21 H21A 109.4
N1 C21 H21B 109.4
C22 C21 H21B 109.4
H21A C21 H21B 108
C23 C22 C27 119.39(17)
C23 C22 C21 120.69(16)
C27 C22 C21 119.92(17)
C24 C23 C22 120.42(18)
C24 C23 H23 119.8
C22 C23 H23 119.8
C23 C24 C25 120.00(19)
C23 C24 H24 120
C25 C24 H24 120
C26 C25 C24 119.68(19)
C26 C25 H25 120.2
C24 C25 H25 120.2
C25 C26 C27 120.76(19)
C25 C26 H26 119.6
C27 C26 H26 119.6
C26 C27 C22 119.75(19)
C26 C27 H27 120.1
C22 C27 H27 120.1
N4 C28 C29 110.78(14)
N4 C28 H28A 109.5
C29 C28 H28A 109.5
N4 C28 H28B 109.5
C29 C28 H28B 109.5
H28A C28 H28B 108.1
C30 C29 C34 119.1(2)
C30 C29 C28 120.53(19)
C34 C29 C28 120.4(2)
C29 C30 C31 121.0(3)
C29 C30 H30 119.5
C31 C30 H30 119.5
C32 C31 C30 120.0(3)
C32 C31 H31 120
C30 C31 H31 120
C31 C32 C33 120.0(3)
C31 C32 H32 120
C33 C32 H32 120
C32 C33 C34 120.1(3)
C32 C33 H33 119.9
C34 C33 H33 119.9
C33 C34 C29 119.9(3)
C33 C34 H34 120
C29 C34 H34 120
N3 C35 H35A 109.5
N3 C35 H35B 109.5
H35A C35 H35B 109.5
N3 C35 H35C 109.5
H35A C35 H35C 109.5
H35B C35 H35C 109.5
N6 C36 H36A 109.5
N6 C36 H36B 109.5
H36A C36 H36B 109.5
N6 C36 H36C 109.5
H36A C36 H36C 109.5
H36B C36 H36C 109.5
Cl3 C37 Cl4 110.59(11)
Cl3 C37 H37A 109.5
Cl4 C37 H37A 109.5
Cl3 C37 H37B 109.5
Cl4 C37 H37B 109.5
H37A C37 H37B 108.1

loop_
_geom_bond_atom_site_label_1
_geom_bond_atom_site_label_2
_geom_bond_distance
Rh1 C1 2.0473(16)
Rh1 C6 2.1161(18)
Rh1 C5 2.1226(18)
Rh1 C10 2.1877(17)
Rh1 C9 2.1886(18)
Rh1 Cl1 2.3662(5)
Rh2 C4 2.0230(17)
Rh2 C14 2.1141(18)
Rh2 C13 2.1275(17)
Rh2 C18 2.2010(17)
Rh2 C17 2.2169(17)
Rh2 Cl2 2.3784(4)
C1 N1 1.375(2)
C1 C2 1.396(2)
C2 N3 1.366(2)
C2 C3 1.454(2)
C3 N6 1.368(2)
C3 C4 1.396(2)
C4 N4 1.375(2)
N1 N2 1.3337(19)
N1 C21 1.473(2)
N2 N3 1.3167(19)
N3 C35 1.464(2)
N4 N5 1.333(2)
N4 C28 1.475(2)
N5 N6 1.3137(19)
N6 C36 1.464(2)
C5 C6 1.403(3)
C5 C12 1.515(4)
C5 C12B 1.563(12)
C5 H5 0.95
C6 C7 1.522(4)
C6 C7B 1.566(11)
C6 H6 0.95
C7 C8 1.535(5)
C7 H7A 0.99
C7 H7B 0.99
C8 C9 1.522(4)
C8 H8A 0.99
C8 H8B 0.99
C8B C9 1.517(10)
C8B C7B 1.538(13)
C8B H8C 0.99
C8B H8D 0.99
C7B H7C 0.99
C7B H7D 0.99
C9 C10 1.372(3)
C9 H9 0.95
C10 C11 1.510(4)
C10 C11B 1.529(9)
C10 H10 0.95
C11 C12 1.538(4)
C11 H11A 0.99
C11 H11B 0.99
C12 H12A 0.99
C12 H12B 0.99
C11B C12B 1.539(13)
C11B H11C 0.99
C11B H11D 0.99
C12B H12C 0.99
C12B H12D 0.99
C13 C14 1.404(2)
C13 C20 1.529(2)
C13 H13 0.95
C14 C15 1.516(2)
C14 H14 0.95
C15 C16 1.538(3)
C15 H15A 0.99
C15 H15B 0.99
C16 C17 1.515(3)
C16 H16A 0.99
C16 H16B 0.99
C17 C18 1.373(3)
C17 H17 0.95
C18 C19 1.511(3)
C18 H18 0.95
C19 C20 1.530(3)
C19 H19A 0.99
C19 H19B 0.99
C20 H20A 0.99
C20 H20B 0.99
C21 C22 1.510(2)
C21 H21A 0.99
C21 H21B 0.99
C22 C23 1.386(3)
C22 C27 1.393(2)
C23 C24 1.386(3)
C23 H23 0.95
C24 C25 1.386(3)
C24 H24 0.95
C25 C26 1.376(3)
C25 H25 0.95
C26 C27 1.386(3)
C26 H26 0.95
C27 H27 0.95
C28 C29 1.509(3)
C28 H28A 0.99
C28 H28B 0.99
C29 C30 1.378(3)
C29 C34 1.388(3)
C30 C31 1.382(4)
C30 H30 0.95
C31 C32 1.366(5)
C31 H31 0.95
C32 C33 1.387(5)
C32 H32 0.95
C33 C34 1.387(4)
C33 H33 0.95
C34 H34 0.95
C35 H35A 0.98
C35 H35B 0.98
C35 H35C 0.98
C36 H36A 0.98
C36 H36B 0.98
C36 H36C 0.98
C37 Cl3 1.756(2)
C37 Cl4 1.790(2)
C37 H37A 0.99
C37 H37B 0.99

loop_
_geom_torsion_atom_site_label_1
_geom_torsion_atom_site_label_2
_geom_torsion_atom_site_label_3
_geom_torsion_atom_site_label_4
_geom_torsion
C6 Rh1 C1 N1 -139.15(15)
C5 Rh1 C1 N1 -100.56(15)
C10 Rh1 C1 N1 -22.3(3)
C9 Rh1 C1 N1 150.27(19)
Cl1 Rh1 C1 N1 60.73(14)
C6 Rh1 C1 C2 45.67(17)
C5 Rh1 C1 C2 84.26(17)
C10 Rh1 C1 C2 162.5(2)
C9 Rh1 C1 C2 -24.9(3)
Cl1 Rh1 C1 C2 -114.45(16)
N1 C1 C2 N3 0.36(17)
Rh1 C1 C2 N3 176.44(12)
N1 C1 C2 C3 175.19(17)
Rh1 C1 C2 C3 -8.7(3)
N3 C2 C3 N6 -127.28(18)
C1 C2 C3 N6 58.5(3)
N3 C2 C3 C4 58.2(3)
C1 C2 C3 C4 -116.0(2)
N6 C3 C4 N4 0.47(18)
C2 C3 C4 N4 175.64(17)
N6 C3 C4 Rh2 177.24(13)
C2 C3 C4 Rh2 -7.6(3)
C14 Rh2 C4 N4 -93.30(15)
C13 Rh2 C4 N4 -132.03(15)
C18 Rh2 C4 N4 150.11(16)
C17 Rh2 C4 N4 -29.1(4)
Cl2 Rh2 C4 N4 64.33(15)
C14 Rh2 C4 C3 90.71(17)
C13 Rh2 C4 C3 51.98(17)
C18 Rh2 C4 C3 -25.9(3)
C17 Rh2 C4 C3 154.9(3)
Cl2 Rh2 C4 C3 -111.66(16)
C2 C1 N1 N2 -0.89(19)
Rh1 C1 N1 N2 -177.25(12)
C2 C1 N1 C21 -177.91(15)
Rh1 C1 N1 C21 5.7(2)
C1 N1 N2 N3 1.05(19)
C21 N1 N2 N3 178.39(13)
N1 N2 N3 C2 -0.75(18)
N1 N2 N3 C35 176.46(14)
C1 C2 N3 N2 0.24(19)
C3 C2 N3 N2 -175.06(15)
C1 C2 N3 C35 -176.59(16)
C3 C2 N3 C35 8.1(3)
C3 C4 N4 N5 -0.90(19)
Rh2 C4 N4 N5 -177.82(12)
C3 C4 N4 C28 -177.68(16)
Rh2 C4 N4 C28 5.4(3)
C4 N4 N5 N6 1.0(2)
C28 N4 N5 N6 178.07(15)
N4 N5 N6 C3 -0.59(19)
N4 N5 N6 C36 178.23(15)
C4 C3 N6 N5 0.1(2)
C2 C3 N6 N5 -175.52(15)
C4 C3 N6 C36 -178.60(17)
C2 C3 N6 C36 5.8(3)
C1 Rh1 C5 C6 -86.48(11)
C10 Rh1 C5 C6 109.97(12)
C9 Rh1 C5 C6 74.68(12)
Cl1 Rh1 C5 C6 171.09(12)
C1 Rh1 C5 C12 158.6(2)
C6 Rh1 C5 C12 -114.9(3)
C10 Rh1 C5 C12 -5.0(2)
C9 Rh1 C5 C12 -40.2(2)
Cl1 Rh1 C5 C12 56.2(3)
C1 Rh1 C5 C12B 143.4(5)
C6 Rh1 C5 C12B -130.1(5)
C10 Rh1 C5 C12B -20.1(5)
C9 Rh1 C5 C12B -55.4(5)
Cl1 Rh1 C5 C12B 41.0(6)
C12 C5 C6 C7 4.9(4)
C12B C5 C6 C7 -4.5(9)
Rh1 C5 C6 C7 -102.0(3)
C12 C5 C6 C7B 0.5(6)
C12B C5 C6 C7B -8.9(10)
Rh1 C5 C6 C7B -106.4(6)
C12 C5 C6 Rh1 106.9(2)
C12B C5 C6 Rh1 97.5(8)
C1 Rh1 C6 C5 95.99(11)
C10 Rh1 C6 C5 -69.15(12)
C9 Rh1 C6 C5 -103.02(12)
Cl1 Rh1 C6 C5 -171.40(12)
C1 Rh1 C6 C7 -139.1(2)
C5 Rh1 C6 C7 124.9(3)
C10 Rh1 C6 C7 55.7(2)
C9 Rh1 C6 C7 21.9(2)
Cl1 Rh1 C6 C7 -46.5(3)
C1 Rh1 C6 C7B -158.4(6)
C5 Rh1 C6 C7B 105.6(6)
C10 Rh1 C6 C7B 36.5(6)
C9 Rh1 C6 C7B 2.6(6)
Cl1 Rh1 C6 C7B -65.8(6)
C5 C6 C7 C8 45.7(6)
C7B C6 C7 C8 59(2)
Rh1 C6 C7 C8 -36.1(5)
C6 C7 C8 C9 32.9(6)
C9 C8B C7B C6 -41.8(17)
C5 C6 C7B C8B 97.5(12)
C7 C6 C7B C8B -71.3(19)
Rh1 C6 C7B C8B 20.6(14)
C7B C8B C9 C10 -41.3(17)
C7B C8B C9 C8 -58.0(15)
C7B C8B C9 Rh1 42.5(13)
C7 C8 C9 C10 -94.6(5)
C7 C8 C9 C8B 72.7(18)
C7 C8 C9 Rh1 -14.0(5)
C1 Rh1 C9 C10 -176.43(17)
C6 Rh1 C9 C10 111.29(13)
C5 Rh1 C9 C10 73.79(13)
Cl1 Rh1 C9 C10 -87.16(12)
C1 Rh1 C9 C8B 47.0(6)
C6 Rh1 C9 C8B -25.3(6)
C5 Rh1 C9 C8B -62.8(6)
C10 Rh1 C9 C8B -136.6(6)
Cl1 Rh1 C9 C8B 136.3(6)
C1 Rh1 C9 C8 67.9(3)
C6 Rh1 C9 C8 -4.3(2)
C5 Rh1 C9 C8 -41.9(3)
C10 Rh1 C9 C8 -115.6(3)
Cl1 Rh1 C9 C8 157.2(2)
C8B C9 C10 C11 -0.5(10)
C8 C9 C10 C11 5.9(4)
Rh1 C9 C10 C11 -98.9(2)
C8B C9 C10 C11B -11.5(10)
C8 C9 C10 C11B -5.1(5)
Rh1 C9 C10 C11B -109.9(4)
C8B C9 C10 Rh1 98.3(9)
C8 C9 C10 Rh1 104.8(2)
C1 Rh1 C10 C9 175.7(2)
C6 Rh1 C10 C9 -67.90(13)
C5 Rh1 C10 C9 -104.05(13)
Cl1 Rh1 C10 C9 92.67(12)
C1 Rh1 C10 C11 -58.1(3)
C6 Rh1 C10 C11 58.2(2)
C5 Rh1 C10 C11 22.1(2)
C9 Rh1 C10 C11 126.1(2)
Cl1 Rh1 C10 C11 -141.2(2)
C1 Rh1 C10 C11B -79.6(6)
C6 Rh1 C10 C11B 36.8(6)
C5 Rh1 C10 C11B 0.6(6)
C9 Rh1 C10 C11B 104.7(6)
Cl1 Rh1 C10 C11B -162.6(6)
C9 C10 C11 C12 44.8(5)
C11B C10 C11 C12 74.8(13)
Rh1 C10 C11 C12 -36.1(4)
C6 C5 C12 C11 -93.6(4)
C12B C5 C12 C11 59(2)
Rh1 C5 C12 C11 -13.3(5)
C10 C11 C12 C5 33.3(6)
C9 C10 C11B C12B 97.9(11)
C11 C10 C11B C12B -57.6(12)
Rh1 C10 C11B C12B 19.3(12)
C10 C11B C12B C5 -37.9(16)
C6 C5 C12B C11B -41.5(16)
C12 C5 C12B C11B -74(2)
Rh1 C5 C12B C11B 38.7(13)
C4 Rh2 C13 C14 90.15(11)
C18 Rh2 C13 C14 -113.11(11)
C17 Rh2 C13 C14 -77.55(11)
Cl2 Rh2 C13 C14 -176.37(14)
C4 Rh2 C13 C20 -149.97(13)
C14 Rh2 C13 C20 119.88(18)
C18 Rh2 C13 C20 6.77(13)
C17 Rh2 C13 C20 42.33(13)
Cl2 Rh2 C13 C20 -56.5(2)
C20 C13 C14 C15 -3.1(3)
Rh2 C13 C14 C15 101.95(17)
C20 C13 C14 Rh2 -105.02(17)
C4 Rh2 C14 C13 -92.10(11)
C18 Rh2 C14 C13 66.74(11)
C17 Rh2 C14 C13 99.37(11)
Cl2 Rh2 C14 C13 177.31(10)
C4 Rh2 C14 C15 146.21(13)
C13 Rh2 C14 C15 -121.69(17)
C18 Rh2 C14 C15 -54.95(13)
C17 Rh2 C14 C15 -22.32(12)
Cl2 Rh2 C14 C15 55.6(2)
C13 C14 C15 C16 -43.6(2)
Rh2 C14 C15 C16 37.25(19)
C14 C15 C16 C17 -34.0(2)
C15 C16 C17 C18 95.0(2)
C15 C16 C17 Rh2 14.18(19)
C4 Rh2 C17 C18 179.5(3)
C14 Rh2 C17 C18 -115.21(12)
C13 Rh2 C17 C18 -77.15(11)
Cl2 Rh2 C17 C18 86.65(10)
C4 Rh2 C17 C16 -60.8(3)
C14 Rh2 C17 C16 4.51(13)
C13 Rh2 C17 C16 42.57(13)
C18 Rh2 C17 C16 119.72(18)
Cl2 Rh2 C17 C16 -153.63(12)
C16 C17 C18 C19 -3.4(3)
Rh2 C17 C18 C19 99.68(17)
C16 C17 C18 Rh2 -103.11(16)
C4 Rh2 C18 C17 -179.70(15)
C14 Rh2 C18 C17 64.61(12)
C13 Rh2 C18 C17 100.04(12)
Cl2 Rh2 C18 C17 -94.54(10)
C4 Rh2 C18 C19 57.5(2)
C14 Rh2 C18 C19 -58.15(14)
C13 Rh2 C18 C19 -22.71(13)
C17 Rh2 C18 C19 -122.75(18)
Cl2 Rh2 C18 C19 142.70(12)
C17 C18 C19 C20 -45.4(3)
Rh2 C18 C19 C20 35.56(19)
C14 C13 C20 C19 91.8(2)
Rh2 C13 C20 C19 10.8(2)
C18 C19 C20 C13 -31.5(2)
N2 N1 C21 C22 -101.31(17)
C1 N1 C21 C22 75.7(2)
N1 C21 C22 C23 74.9(2)
N1 C21 C22 C27 -104.81(18)
C27 C22 C23 C24 -0.2(3)
C21 C22 C23 C24 -179.87(17)
C22 C23 C24 C25 0.3(3)
C23 C24 C25 C26 -0.2(3)
C24 C25 C26 C27 0.0(3)
C25 C26 C27 C22 0.1(3)
C23 C22 C27 C26 0.0(3)
C21 C22 C27 C26 179.67(17)
N5 N4 C28 C29 -75.9(2)
C4 N4 C28 C29 100.9(2)
N4 C28 C29 C30 -91.9(2)
N4 C28 C29 C34 86.7(2)
C34 C29 C30 C31 -0.2(3)
C28 C29 C30 C31 178.46(19)
C29 C30 C31 C32 0.8(3)
C30 C31 C32 C33 -1.2(4)
C31 C32 C33 C34 0.9(4)
C32 C33 C34 C29 -0.2(4)
C30 C29 C34 C33 -0.1(3)
C28 C29 C34 C33 -178.75(19)
